data_2000274
loop_
_publ_author_name
'Cheng, C.-Y.'
'Wang, S.-L.'

_publ_section_title
;
 Structure of manganese acetate dihydrate
;
_journal_issue 8
_journal_name_full 'Acta Crystallographica Section C'
_journal_page_first 1734
_journal_page_last 1736
_journal_paper_doi 10.1107/S0108270191002202
_journal_volume 47
_journal_year 1991
_chemical_formula_moiety 'C4 H6 Mn1 O4,2(H2 O1)'
_chemical_formula_sum 'C4 H10 Mn O6'
_chemical_formula_weight 209.1
_symmetry_cell_setting monoclinic
_symmetry_space_group_name_Hall '-P 2ybc'
_symmetry_space_group_name_H-M 'P 1 21/c 1'
_cell_angle_alpha 90
_cell_angle_beta 114.18(3)
_cell_angle_gamma 90
_cell_formula_units_Z 6
_cell_length_a 8.982(4)
_cell_length_b 9.155(4)
_cell_length_c 16.514(5)
_cell_volume 1238.8(9)
_diffrn_radiation_type Mo
_diffrn_radiation_wavelength 0.71073
_exptl_absorpt_coefficient_mu 1.518
_exptl_crystal_density_diffrn 1.678
_exptl_crystal_F_000 642
_cod_data_source_file cr0307.cif
_cod_data_source_block cr0307a
_cod_original_cell_volume 1239.0(10)
_cod_original_formula_sum 'C4 H10 Mn1 O6'
_cod_database_code 2000274

loop_
_atom_site_label
_atom_site_fract_x
_atom_site_fract_y
_atom_site_fract_z
_atom_site_U_iso_or_equiv
Mn(1) 0 .5000 .5000 .0170(10)
Mn(2) -.00490(10) .07210(10) .79780(10) .0220(10)
O(1) .1516(5) .6146(5) .6236(3) .024(2)
O(2) .3412(6) .7569(6) .7185(3) .040(2)
O(3) -.0632(6) .2440(5) .7021(3) .030(2)
O(4) -.0721(6) .3971(5) .5984(3) .023(2)
O(5) -.1887(6) .6632(5) .4756(3) .028(2)
O(6) -.1770(6) .7202(5) .6087(3) .032(2)
O(7) .1781(6) .0095(6) .7484(3) .039(2)
O(8) -.2187(5) -.0507(5) .7085(3) .029(2)
O(9) .3249(6) .2567(6) .7006(3) .036(2)
C(1) .2958(8) .6717(8) .6557(4) .027(3)
C(2) .4096(9) .6290(9) .6140(5) .040(3)
C(3) -.0783(8) .2656(7) .6252(4) .020(2)
C(4) -.1053(11) .1437(8) .5618(5) .041(3)
C(5) -.2408(8) .7286(7) .5256(4) .023(3)
C(6) -.3902(10) .8217(9) .4818(5) .044(3)
H(7A) .2436 .0665 .7328 .080
H(7B) .2497 -.0589 .7807 .080
H(8A) -.1910 -.0983 .6691 .080
H(8B) -.2356 -.1253 .7392 .080
H(9A) .4332 .2551 .7158 .080
H(9B) .2816 .2624 .6410 .080
H(2A) .5118 .6785 .6442 .080
H(2B) .4272 .5254 .6187 .080
H(2C) .3629 .6569 .5526 .080
H(4A) -.1077 .0533 .5906 .080
H(4B) -.2074 .1573 .5115 .080
H(4C) -.0183 .1412 .5423 .080
H(6A) -.4263 .8180 .4186 .080
H(6B) -.4753 .7864 .4976 .080
H(6C) -.3641 .9206 .5018 .080
